data_2310848
loop_
_publ_author_name
'de Wolff, P.M.'

_publ_section_title
;
 The Crystal Structure of Co2 (O H)3 Cl
;
_journal_name_full 'Acta Crystallographica (1,1948-23,1967)'
_journal_page_first 359
_journal_page_last 360
_journal_volume 6
_journal_year 1953
_chemical_formula_sum 'Cl Co2 H3 O3'
_chemical_name_systematic 'Co2 (O H)3 Cl'
_space_group_IT_number 166
_symmetry_space_group_name_Hall '-R 3 2"'
_symmetry_space_group_name_H-M 'R -3 m :H'
_cell_angle_alpha 90
_cell_angle_beta 90
_cell_angle_gamma 120
_cell_formula_units_Z 6
_cell_length_a 6.84
_cell_length_b 6.84
_cell_length_c 14.5
_cell_volume 587.504
_citation_journal_id_ASTM ACCRA9
_cod_data_source_file deWolff_ACCRA9_1953_196.cif
_cod_data_source_block H3Cl1Co2O3
_cod_original_formula_sum 'H3 Cl1 Co2 O3'
_cod_database_code 2310848

loop_
_symmetry_equiv_pos_as_xyz
x,y,z
-y,x-y,z
-x+y,-x,z
y,x,-z
-x,-x+y,-z
x-y,-y,-z
-x,-y,-z
y,-x+y,-z
x-y,x,-z
-y,-x,z
x,x-y,z
-x+y,y,z
x+2/3,y+1/3,z+1/3
-y+2/3,x-y+1/3,z+1/3
-x+y+2/3,-x+1/3,z+1/3
y+2/3,x+1/3,-z+1/3
-x+2/3,-x+y+1/3,-z+1/3
x-y+2/3,-y+1/3,-z+1/3
-x+2/3,-y+1/3,-z+1/3
y+2/3,-x+y+1/3,-z+1/3
x-y+2/3,x+1/3,-z+1/3
-y+2/3,-x+1/3,z+1/3
x+2/3,x-y+1/3,z+1/3
-x+y+2/3,y+1/3,z+1/3
x+1/3,y+2/3,z+2/3
-y+1/3,x-y+2/3,z+2/3
-x+y+1/3,-x+2/3,z+2/3
y+1/3,x+2/3,-z+2/3
-x+1/3,-x+y+2/3,-z+2/3
x-y+1/3,-y+2/3,-z+2/3
-x+1/3,-y+2/3,-z+2/3
y+1/3,-x+y+2/3,-z+2/3
x-y+1/3,x+2/3,-z+2/3
-y+1/3,-x+2/3,z+2/3
x+1/3,x-y+2/3,z+2/3
-x+y+1/3,y+2/3,z+2/3

loop_
_atom_site_label
_atom_site_type_symbol
_atom_site_fract_x
_atom_site_fract_y
_atom_site_fract_z
_atom_site_occupancy
_atom_site_U_iso_or_equiv
Co2 Co+2 0.5 0 0 1 0.0
O1 O-2 0.197 0.803 0.072 1 0.0
Cl1 Cl-1 0 0 0.225 1 0.0
Co1 Co+2 0 0 0.5 1 0.0
